data_4128028
loop_
_publ_author_name
'Dennis, David G.'
'Okumura, Mikiko'
'Sarlah, David'

_publ_contact_author
;
Danielle L. Gray 
University of Illinois 
School of Chemical Sciences, Box 59-1 
505 South Mathews Avenue 
Urbana, Illinois  61801 
USA 
;
_publ_section_title
;
 Synthesis of (+-)-Idarubicinone via Global Functionalization of
 Tetracene.
;
_journal_issue 26
_journal_name_full 'Journal of the American Chemical Society'
_journal_page_first 10193
_journal_page_last 10198
_journal_paper_doi 10.1021/jacs.9b05370
_journal_volume 141
_journal_year 2019
_chemical_formula_moiety 'C29 H30 B N3 O8'
_chemical_formula_sum 'C29 H30 B N3 O8'
_chemical_formula_weight 559.37
_space_group_crystal_system monoclinic
_space_group_IT_number 14
_space_group_name_Hall '-P 2yn'
_space_group_name_H-M_alt 'P 1 21/n 1'
_symmetry_space_group_name_Hall '-P 2yn'
_symmetry_space_group_name_H-M 'P 1 21/n 1'
_atom_sites_solution_hydrogens geom
_audit_creation_date 2019-04-16
_audit_creation_method
;
Olex2 1.2
(compiled 2017.03.28 svn.r3405 for OlexSys, GUI svn.r5335)
;
_cell_angle_alpha 90
_cell_angle_beta 101.6745(7)
_cell_angle_gamma 90
_cell_formula_units_Z 4
_cell_length_a 9.4519(2)
_cell_length_b 16.7889(3)
_cell_length_c 16.9365(3)
_cell_measurement_reflns_used 13143
_cell_measurement_temperature 100(2)
_cell_measurement_theta_max 68.31
_cell_measurement_theta_min 3.75
_cell_volume 2632.00(9)
_computing_cell_refinement 'SAINT V8.37A (Bruker, 2014)'
_computing_data_collection 'APEX3 V2016.9-0 (Bruker, 2016)'
_computing_data_reduction
;
SAINT V8.34A, XPREP v2014/2, (Bruker, 2014) SADABS V2014/7 
(Krause et al., 2015) 
;
_computing_molecular_graphics 'Olex2 (Dolomanov et al., 2009)'
_computing_publication_material 'Olex2 (Dolomanov et al., 2009)'
_computing_structure_refinement 'XL (Sheldrick, 2008)'
_computing_structure_solution 'SHELXT-2014-4 (Sheldrick, 2015b)'
_diffrn_ambient_temperature 100.0
_diffrn_detector 'Bruker APEXII CCD area detector'
_diffrn_detector_type 'CCD area detector'
_diffrn_measured_fraction_theta_full 1.000
_diffrn_measured_fraction_theta_max 0.998
_diffrn_measurement_device 'Bruker D8 Venture/Photon 100'
_diffrn_measurement_device_type 'Bruker APEX-II CCD'
_diffrn_measurement_method '\f and \w scans'
_diffrn_radiation_monochromator graphite
_diffrn_radiation_probe x-ray
_diffrn_radiation_type CuK\a
_diffrn_radiation_wavelength 1.54178
_diffrn_reflns_av_R_equivalents 0.0508
_diffrn_reflns_av_unetI/netI 0.0297
_diffrn_reflns_Laue_measured_fraction_full 1.000
_diffrn_reflns_Laue_measured_fraction_max 0.998
_diffrn_reflns_limit_h_max 11
_diffrn_reflns_limit_h_min -10
_diffrn_reflns_limit_k_max 20
_diffrn_reflns_limit_k_min -19
_diffrn_reflns_limit_l_max 20
_diffrn_reflns_limit_l_min -20
_diffrn_reflns_number 28591
_diffrn_reflns_point_group_measured_fraction_full 1.000
_diffrn_reflns_point_group_measured_fraction_max 0.998
_diffrn_reflns_theta_full 67.679
_diffrn_reflns_theta_max 68.373
_diffrn_reflns_theta_min 3.746
_diffrn_source_target Mo
_diffrn_source_type 'Siemens fine-focus sealed tube'
_diffrn_standards_number 0
_exptl_absorpt_coefficient_mu 0.854
_exptl_absorpt_correction_T_max 0.7531
_exptl_absorpt_correction_T_min 0.7005
_exptl_absorpt_correction_type none
_exptl_absorpt_process_details 'SADABS V2014/7 (Krause et al., 2015)'
_exptl_crystal_colour yellow
_exptl_crystal_colour_primary yellow
_exptl_crystal_density_diffrn 1.412
_exptl_crystal_density_method 'not measured'
_exptl_crystal_description plate
_exptl_crystal_F_000 1176
_exptl_crystal_id dd62ps
_exptl_crystal_preparation
;
The data crystal was mounted using oil (Paratone-N, Exxon) to a 
0.3 mm cryo-loop (Hampton Research) with the (1 -6 -1) scattering 
planes roughly normal to the spindle axis. 
;
_exptl_crystal_size_max 0.169
_exptl_crystal_size_mid 0.063
_exptl_crystal_size_min 0.06
_refine_diff_density_max 0.276
_refine_diff_density_min -0.221
_refine_diff_density_rms 0.044
_refine_ls_extinction_method none
_refine_ls_goodness_of_fit_ref 1.033
_refine_ls_hydrogen_treatment constr
_refine_ls_matrix_type full
_refine_ls_number_parameters 454
_refine_ls_number_reflns 4835
_refine_ls_number_restraints 242
_refine_ls_restrained_S_all 1.011
_refine_ls_R_factor_all 0.0489
_refine_ls_R_factor_gt 0.0359
_refine_ls_shift/su_max 0.001
_refine_ls_shift/su_mean 0.000
_refine_ls_structure_factor_coef Fsqd
_refine_ls_weighting_details 'w=1/[\s^2^(Fo^2^)+(0.0285P)^2^+1.5522P] where P=(Fo^2^+2Fc^2^)/3'
_refine_ls_weighting_scheme calc
_refine_ls_wR_factor_gt 0.0773
_refine_ls_wR_factor_ref 0.0831
_reflns_Friedel_coverage 0.000
_reflns_number_gt 3946
_reflns_number_total 4835
_reflns_threshold_expression 'I > 2\s(I)'
_cod_data_source_file ja9b05370_si_003.cif
_cod_data_source_block dd62ps
_cod_database_code 4128028
_shelx_shelxl_version_number 2014/7
_shelx_space_group_comment
;
The symmetry employed for this shelxl refinement is uniquely defined
by the following loop, which should always be used as a source of
symmetry information in preference to the above space-group names.
They are only intended as comments.
;
_shelx_estimated_absorpt_t_max 0.951
_shelx_estimated_absorpt_t_min 0.869
_olex2_refinement_description
;
1. Fixed Uiso
 At 1.2 times of:
  All C(H) groups, All C(H,H) groups
 At 1.5 times of:
  All C(H,H,H) groups
2. Restrained distances
 B1-O7 \\sim B1-O8 \\sim B1-O7A \\sim B1-O8A
 with sigma of 0.01
3. Uiso/Uaniso restraints and constraints
O7 \\sim C21 \\sim C22 \\sim O8 \\sim C23 \\sim C24 \\sim C25 \\sim C26 \\sim
O7A \\sim C21A \\sim C22A \\sim O8A \\sim C23A \\sim C24A \\sim C25A \\sim
C26A: within 2A with sigma of 0.005 and sigma for terminal atoms of 0.01
4. Same fragment restrains
{O7, C21, C22, O8, C23, C24, C25, C26} sigma for 1-2: 0.01, 1-3: 0.04
as
{O7A, C21A, C22A, O8A, C23A, C24A, C25A, C26A}
5. Others
 Sof(O7A)=Sof(C21A)=Sof(C22A)=Sof(O8A)=Sof(C23A)=Sof(H23D)=Sof(H23E)=Sof(H23F)=
 Sof(C24A)=Sof(H24D)=Sof(H24E)=Sof(H24F)=Sof(C25A)=Sof(H25D)=Sof(H25E)=
 Sof(H25F)=Sof(C26A)=Sof(H26D)=Sof(H26E)=Sof(H26F)=1-FVAR(1)
 Sof(O7)=Sof(C21)=Sof(C22)=Sof(O8)=Sof(C23)=Sof(H23A)=Sof(H23B)=Sof(H23C)=
 Sof(C24)=Sof(H24A)=Sof(H24B)=Sof(H24C)=Sof(C25)=Sof(H25A)=Sof(H25B)=Sof(H25C)=
 Sof(C26)=Sof(H26A)=Sof(H26B)=Sof(H26C)=FVAR(1)
6.a Ternary CH refined with riding coordinates:
 C1(H1), C16(H16), C17(H17)
6.b Secondary CH2 refined with riding coordinates:
 C18(H18A,H18B)
6.c Aromatic/amide H refined with riding coordinates:
 C7(H7), C8(H8), C9(H9), C10(H10)
6.d Idealised Me refined as rotating group:
 C27(H27A,H27B,H27C), C28(H28A,H28B,H28C), C29(H29A,H29B,H29C), C23(H23A,H23B,
 H23C), C24(H24A,H24B,H24C), C25(H25A,H25B,H25C), C26(H26A,H26B,H26C),
 C23A(H23D,H23E,H23F), C24A(H24D,H24E,H24F), C25A(H25D,H25E,H25F), C26A(H26D,
 H26E,H26F)
;
_olex2_submission_special_instructions 'No special instructions were received'

loop_
_space_group_symop_operation_xyz
'x, y, z'
'-x+1/2, y+1/2, -z+1/2'
'-x, -y, -z'
'x-1/2, -y-1/2, z-1/2'

loop_
_atom_site_label
_atom_site_type_symbol
_atom_site_fract_x
_atom_site_fract_y
_atom_site_fract_z
_atom_site_U_iso_or_equiv
_atom_site_adp_type
_atom_site_occupancy
_atom_site_site_symmetry_order
_atom_site_calc_flag
_atom_site_refinement_flags_posn
_atom_site_refinement_flags_adp
_atom_site_refinement_flags_occupancy
_atom_site_disorder_assembly
_atom_site_disorder_group
O1 O 0.90942(11) 0.82160(7) 0.28839(7) 0.0207(3) Uani 1 1 d . . . . .
O2 O 0.87801(12) 0.93604(8) 0.39661(7) 0.0256(3) Uani 1 1 d . . . . .
O3 O 0.38836(12) 0.80227(8) 0.44471(7) 0.0245(3) Uani 1 1 d . . . . .
O4 O 0.34037(10) 0.74355(7) 0.29309(6) 0.0165(2) Uani 1 1 d . . . . .
O5 O 0.94856(11) 0.59066(7) 0.25940(7) 0.0230(3) Uani 1 1 d . . . . .
O6 O 0.48170(11) 0.52081(7) 0.25676(7) 0.0208(3) Uani 1 1 d . . . . .
N1 N 0.73180(13) 0.62746(8) 0.17568(8) 0.0161(3) Uani 1 1 d . . . . .
N2 N 0.58349(13) 0.60632(8) 0.17547(8) 0.0161(3) Uani 1 1 d . . . . .
N3 N 0.72898(14) 0.53125(8) 0.26437(8) 0.0178(3) Uani 1 1 d . . . . .
C1 C 0.75151(16) 0.71480(10) 0.17086(9) 0.0160(3) Uani 1 1 d . . . . .
H1 H 0.8552 0.7287 0.1735 0.019 Uiso 1 1 calc R . . . .
C2 C 0.69594(16) 0.75161(9) 0.24002(9) 0.0147(3) Uani 1 1 d . . . . .
C3 C 0.77327(16) 0.80231(10) 0.29783(9) 0.0153(3) Uani 1 1 d . . . . .
C4 C 0.70505(15) 0.83384(9) 0.35754(9) 0.0139(3) Uani 1 1 d . . . . .
C5 C 0.77415(15) 0.89997(9) 0.41099(9) 0.0150(3) Uani 1 1 d . . . . .
C6 C 0.71161(16) 0.92241(9) 0.48108(9) 0.0150(3) Uani 1 1 d . . . . .
C7 C 0.78486(17) 0.97720(10) 0.53628(9) 0.0187(3) Uani 1 1 d . . . . .
H7 H 0.8719 1.0008 0.5278 0.022 Uiso 1 1 calc R . . . .
C8 C 0.73043(17) 0.99728(10) 0.60365(10) 0.0215(4) Uani 1 1 d . . . . .
H8 H 0.7801 1.0346 0.6415 0.026 Uiso 1 1 calc R . . . .
C9 C 0.60288(18) 0.96265(11) 0.61577(10) 0.0229(4) Uani 1 1 d . . . . .
H9 H 0.5665 0.9760 0.6624 0.027 Uiso 1 1 calc R . . . .
C10 C 0.52837(17) 0.90889(10) 0.56064(9) 0.0196(3) Uani 1 1 d . . . . .
H10 H 0.4408 0.8860 0.5692 0.024 Uiso 1 1 calc R . . . .
C11 C 0.58208(16) 0.88844(9) 0.49251(9) 0.0154(3) Uani 1 1 d . . . . .
C12 C 0.50004(16) 0.83151(9) 0.43316(9) 0.0155(3) Uani 1 1 d . . . . .
C13 C 0.56253(16) 0.80862(9) 0.36157(9) 0.0139(3) Uani 1 1 d . . . . .
C14 C 0.48511(15) 0.75929(9) 0.30057(9) 0.0137(3) Uani 1 1 d . . . . .
C15 C 0.55297(15) 0.73144(9) 0.24018(9) 0.0140(3) Uani 1 1 d . . . . .
C16 C 0.48883(16) 0.67758(9) 0.17050(9) 0.0157(3) Uani 1 1 d . . . . .
H16 H 0.3874 0.6623 0.1726 0.019 Uiso 1 1 calc R . . . .
C17 C 0.49580(16) 0.72021(10) 0.09016(9) 0.0165(3) Uani 1 1 d . . . . .
H17 H 0.4623 0.6821 0.0448 0.020 Uiso 1 1 calc R . . . .
C18 C 0.65662(16) 0.74230(10) 0.09111(9) 0.0180(3) Uani 1 1 d . . . . .
H18A H 0.6887 0.7162 0.0454 0.022 Uiso 1 1 calc R . . . .
H18B H 0.6658 0.8006 0.0852 0.022 Uiso 1 1 calc R . . . .
C19 C 0.81854(16) 0.58423(10) 0.23669(9) 0.0166(3) Uani 1 1 d . . . . .
C20 C 0.58503(16) 0.54958(10) 0.23498(9) 0.0166(3) Uani 1 1 d . . . . .
C27 C 1.02650(18) 0.79737(13) 0.35155(12) 0.0322(4) Uani 1 1 d . . . . .
H27A H 1.0161 0.7408 0.3634 0.048 Uiso 1 1 calc GR . . . .
H27B H 1.0251 0.8289 0.4001 0.048 Uiso 1 1 calc GR . . . .
H27C H 1.1183 0.8059 0.3344 0.048 Uiso 1 1 calc GR . . . .
C28 C 0.30245(17) 0.66865(10) 0.32490(10) 0.0214(4) Uani 1 1 d . . . . .
H28A H 0.2021 0.6554 0.3006 0.032 Uiso 1 1 calc GR . . . .
H28B H 0.3130 0.6729 0.3835 0.032 Uiso 1 1 calc GR . . . .
H28C H 0.3665 0.6267 0.3122 0.032 Uiso 1 1 calc GR . . . .
C29 C 0.77830(18) 0.46747(10) 0.32121(10) 0.0229(4) Uani 1 1 d . . . . .
H29A H 0.6962 0.4336 0.3264 0.034 Uiso 1 1 calc GR . . . .
H29B H 0.8210 0.4903 0.3739 0.034 Uiso 1 1 calc GR . . . .
H29C H 0.8510 0.4355 0.3017 0.034 Uiso 1 1 calc GR . . . .
B1 B 0.38873(19) 0.79343(11) 0.07970(10) 0.0167(4) Uani 1 1 d D . . . .
O7 O 0.43257(12) 0.87007(7) 0.09578(8) 0.0181(3) Uani 0.9546(19) 1 d D U P A 1
C21 C 0.30218(17) 0.91650(10) 0.09986(10) 0.0187(4) Uani 0.9546(19) 1 d D U P A 1
C22 C 0.18101(18) 0.86524(10) 0.04661(10) 0.0204(4) Uani 0.9546(19) 1 d D U P A 1
O8 O 0.24255(12) 0.78472(7) 0.05662(8) 0.0195(3) Uani 0.9546(19) 1 d D U P A 1
C23 C 0.3193(3) 0.99991(12) 0.06828(12) 0.0252(5) Uani 0.9546(19) 1 d D U P A 1
H23A H 0.3507 0.9965 0.0167 0.038 Uiso 0.9546(19) 1 calc GR . P A 1
H23B H 0.3916 1.0291 0.1072 0.038 Uiso 0.9546(19) 1 calc GR . P A 1
H23C H 0.2265 1.0279 0.0606 0.038 Uiso 0.9546(19) 1 calc GR . P A 1
C24 C 0.2911(3) 0.91951(15) 0.18787(12) 0.0253(6) Uani 0.9546(19) 1 d D U P A 1
H24A H 0.2091 0.9531 0.1938 0.038 Uiso 0.9546(19) 1 calc GR . P A 1
H24B H 0.3803 0.9418 0.2199 0.038 Uiso 0.9546(19) 1 calc GR . P A 1
H24C H 0.2767 0.8655 0.2069 0.038 Uiso 0.9546(19) 1 calc GR . P A 1
C25 C 0.1599(2) 0.88477(13) -0.04259(11) 0.0276(5) Uani 0.9546(19) 1 d D U P A 1
H25A H 0.2539 0.8856 -0.0585 0.041 Uiso 0.9546(19) 1 calc GR . P A 1
H25B H 0.1138 0.9371 -0.0528 0.041 Uiso 0.9546(19) 1 calc GR . P A 1
H25C H 0.0983 0.8442 -0.0740 0.041 Uiso 0.9546(19) 1 calc GR . P A 1
C26 C 0.0378(2) 0.8649(2) 0.07371(18) 0.0308(6) Uani 0.9546(19) 1 d D U P A 1
H26A H -0.0003 0.9193 0.0720 0.046 Uiso 0.9546(19) 1 calc GR . P A 1
H26B H 0.0519 0.8445 0.1290 0.046 Uiso 0.9546(19) 1 calc GR . P A 1
H26C H -0.0308 0.8308 0.0378 0.046 Uiso 0.9546(19) 1 calc GR . P A 1
O7A O 0.424(2) 0.8659(8) 0.0535(16) 0.0195(18) Uani 0.0454(19) 1 d D U P A 2
C21A C 0.284(2) 0.9078(13) 0.0369(13) 0.0208(14) Uani 0.0454(19) 1 d D U P A 2
C22A C 0.214(3) 0.8723(12) 0.1054(14) 0.0215(14) Uani 0.0454(19) 1 d D U P A 2
O8A O 0.2630(17) 0.7890(11) 0.1070(16) 0.0209(18) Uani 0.0454(19) 1 d D U P A 2
C23A C 0.220(4) 0.887(3) -0.0506(15) 0.025(4) Uani 0.0454(19) 1 d D U P A 2
H23D H 0.1727 0.9341 -0.0782 0.037 Uiso 0.0454(19) 1 calc GR . P A 2
H23E H 0.1499 0.8440 -0.0527 0.037 Uiso 0.0454(19) 1 calc GR . P A 2
H23F H 0.2981 0.8699 -0.0773 0.037 Uiso 0.0454(19) 1 calc GR . P A 2
C24A C 0.315(6) 0.9963(14) 0.046(3) 0.023(4) Uani 0.0454(19) 1 d D U P A 2
H24D H 0.3744 1.0125 0.0071 0.034 Uiso 0.0454(19) 1 calc GR . P A 2
H24E H 0.3674 1.0076 0.1006 0.034 Uiso 0.0454(19) 1 calc GR . P A 2
H24F H 0.2241 1.0261 0.0349 0.034 Uiso 0.0454(19) 1 calc GR . P A 2
C25A C 0.050(3) 0.869(4) 0.087(4) 0.025(4) Uani 0.0454(19) 1 d D U P A 2
H25D H 0.0176 0.8375 0.1289 0.038 Uiso 0.0454(19) 1 calc GR . P A 2
H25E H 0.0166 0.8437 0.0345 0.038 Uiso 0.0454(19) 1 calc GR . P A 2
H25F H 0.0113 0.9229 0.0863 0.038 Uiso 0.0454(19) 1 calc GR . P A 2
C26A C 0.266(7) 0.903(3) 0.1903(19) 0.022(4) Uani 0.0454(19) 1 d D U P A 2
H26D H 0.3722 0.9016 0.2040 0.033 Uiso 0.0454(19) 1 calc GR . P A 2
H26E H 0.2270 0.8701 0.2283 0.033 Uiso 0.0454(19) 1 calc GR . P A 2
H26F H 0.2337 0.9584 0.1937 0.033 Uiso 0.0454(19) 1 calc GR . P A 2

loop_
_atom_site_aniso_label
_atom_site_aniso_U_11
_atom_site_aniso_U_22
_atom_site_aniso_U_33
_atom_site_aniso_U_23
_atom_site_aniso_U_13
_atom_site_aniso_U_12
O1 0.0120(5) 0.0292(7) 0.0220(6) -0.0057(5) 0.0060(4) -0.0059(5)
O2 0.0234(6) 0.0271(7) 0.0288(6) -0.0084(5) 0.0114(5) -0.0117(5)
O3 0.0211(6) 0.0291(7) 0.0266(6) -0.0075(5) 0.0131(5) -0.0096(5)
O4 0.0089(5) 0.0194(6) 0.0212(5) 0.0001(4) 0.0033(4) -0.0016(4)
O5 0.0132(6) 0.0281(7) 0.0270(6) -0.0012(5) 0.0019(5) 0.0022(5)
O6 0.0170(6) 0.0185(6) 0.0269(6) 0.0001(5) 0.0041(5) -0.0019(4)
N1 0.0108(6) 0.0176(7) 0.0198(6) -0.0015(5) 0.0030(5) 0.0003(5)
N2 0.0103(6) 0.0172(7) 0.0203(7) -0.0019(5) 0.0021(5) 0.0003(5)
N3 0.0149(6) 0.0181(7) 0.0192(7) -0.0002(5) 0.0010(5) 0.0021(5)
C1 0.0127(7) 0.0180(9) 0.0173(8) -0.0019(6) 0.0032(6) -0.0008(6)
C2 0.0132(7) 0.0151(8) 0.0160(7) 0.0024(6) 0.0032(6) 0.0023(6)
C3 0.0113(7) 0.0174(8) 0.0168(7) 0.0015(6) 0.0021(6) -0.0013(6)
C4 0.0129(7) 0.0152(8) 0.0132(7) 0.0021(6) 0.0016(6) -0.0002(6)
C5 0.0124(7) 0.0150(8) 0.0169(7) 0.0019(6) 0.0014(6) -0.0003(6)
C6 0.0141(7) 0.0152(8) 0.0145(7) 0.0026(6) 0.0000(6) 0.0023(6)
C7 0.0142(7) 0.0197(9) 0.0207(8) -0.0010(6) -0.0003(6) 0.0016(6)
C8 0.0212(8) 0.0216(9) 0.0188(8) -0.0044(6) -0.0028(6) 0.0018(7)
C9 0.0281(9) 0.0249(10) 0.0162(8) -0.0011(7) 0.0058(7) 0.0035(7)
C10 0.0210(8) 0.0200(9) 0.0190(8) 0.0004(6) 0.0066(6) -0.0004(6)
C11 0.0167(7) 0.0139(8) 0.0152(7) 0.0022(6) 0.0021(6) 0.0028(6)
C12 0.0152(7) 0.0146(8) 0.0169(7) 0.0025(6) 0.0037(6) 0.0010(6)
C13 0.0135(7) 0.0135(8) 0.0144(7) 0.0025(6) 0.0023(6) 0.0009(6)
C14 0.0101(7) 0.0135(8) 0.0171(7) 0.0029(6) 0.0015(6) 0.0006(6)
C15 0.0127(7) 0.0127(8) 0.0151(7) 0.0020(6) -0.0006(6) 0.0006(6)
C16 0.0118(7) 0.0166(8) 0.0181(8) -0.0027(6) 0.0017(6) 0.0023(6)
C17 0.0166(7) 0.0185(9) 0.0135(7) -0.0036(6) 0.0013(6) -0.0005(6)
C18 0.0178(8) 0.0198(9) 0.0168(8) -0.0009(6) 0.0043(6) 0.0015(6)
C19 0.0146(8) 0.0178(9) 0.0176(7) -0.0049(6) 0.0035(6) 0.0025(6)
C20 0.0158(8) 0.0159(8) 0.0174(7) -0.0047(6) 0.0011(6) 0.0009(6)
C27 0.0129(8) 0.0393(12) 0.0428(11) 0.0005(9) 0.0023(7) 0.0037(7)
C28 0.0165(8) 0.0188(9) 0.0300(9) -0.0015(7) 0.0076(7) -0.0049(6)
C29 0.0221(8) 0.0212(9) 0.0239(8) 0.0023(7) 0.0013(7) 0.0040(7)
B1 0.0189(9) 0.0195(10) 0.0110(8) -0.0011(7) 0.0009(6) -0.0002(7)
O7 0.0153(6) 0.0170(6) 0.0207(7) -0.0044(5) 0.0006(5) 0.0006(5)
C21 0.0159(7) 0.0172(8) 0.0213(8) -0.0032(6) -0.0007(6) 0.0033(6)
C22 0.0186(8) 0.0145(8) 0.0251(8) -0.0010(7) -0.0023(6) 0.0029(6)
O8 0.0171(6) 0.0150(6) 0.0238(7) -0.0006(5) -0.0018(5) 0.0012(4)
C23 0.0278(10) 0.0180(9) 0.0259(12) -0.0041(8) -0.0035(10) 0.0002(7)
C24 0.0258(14) 0.0265(14) 0.0223(9) -0.0041(8) 0.0020(8) 0.0071(9)
C25 0.0316(11) 0.0200(10) 0.0252(9) -0.0031(8) -0.0084(8) 0.0020(9)
C26 0.0191(9) 0.0263(12) 0.0443(17) -0.0032(11) 0.0001(9) 0.0034(8)
O7A 0.017(3) 0.018(3) 0.021(3) -0.004(3) -0.001(3) 0.003(3)
C21A 0.019(2) 0.017(2) 0.023(2) -0.003(2) -0.003(2) 0.002(2)
C22A 0.019(2) 0.017(2) 0.025(2) -0.003(2) -0.003(2) 0.003(2)
O8A 0.019(3) 0.016(3) 0.025(3) -0.001(3) -0.003(3) 0.003(3)
C23A 0.024(6) 0.018(6) 0.026(6) 0.001(6) -0.008(6) 0.002(6)
C24A 0.022(6) 0.018(6) 0.025(6) -0.008(6) -0.003(6) 0.000(6)
C25A 0.019(6) 0.020(6) 0.034(6) -0.003(6) -0.002(6) 0.002(6)
C26A 0.021(6) 0.020(6) 0.022(6) -0.006(6) -0.002(6) 0.005(6)

loop_
_atom_type_symbol
_atom_type_description
_atom_type_scat_dispersion_real
_atom_type_scat_dispersion_imag
_atom_type_scat_source
C C 0.0181 0.0091 'International Tables Vol C Tables 4.2.6.8 and 6.1.1.4'
H H 0.0000 0.0000 'International Tables Vol C Tables 4.2.6.8 and 6.1.1.4'
B B 0.0090 0.0039 'International Tables Vol C Tables 4.2.6.8 and 6.1.1.4'
N N 0.0311 0.0180 'International Tables Vol C Tables 4.2.6.8 and 6.1.1.4'
O O 0.0492 0.0322 'International Tables Vol C Tables 4.2.6.8 and 6.1.1.4'

loop_
_exptl_crystal_face_index_h
_exptl_crystal_face_index_k
_exptl_crystal_face_index_l
_exptl_crystal_face_perp_dist
0.00 0.00 -1.00 0.0200
0.00 0.00 1.00 0.0300
0.00 1.00 0.00 0.0090
0.00 -1.00 0.00 0.0310
2.00 1.00 0.00 0.0480
-2.00 3.00 0.00 0.0500
-2.00 -1.00 0.00 0.0780

loop_
_geom_angle_atom_site_label_1
_geom_angle_atom_site_label_2
_geom_angle_atom_site_label_3
_geom_angle
C3 O1 C27 116.62(13)
C14 O4 C28 116.85(12)
N2 N1 C1 112.05(11)
C19 N1 N2 107.46(12)
C19 N1 C1 119.78(12)
N1 N2 C16 112.02(12)
C20 N2 N1 107.45(12)
C20 N2 C16 120.84(12)
C19 N3 C20 111.20(13)
C19 N3 C29 124.49(13)
C20 N3 C29 124.20(14)
N1 C1 H1 111.2
N1 C1 C2 107.14(12)
N1 C1 C18 106.78(12)
C2 C1 H1 111.2
C2 C1 C18 109.08(12)
C18 C1 H1 111.2
C3 C2 C1 125.59(13)
C3 C2 C15 121.33(14)
C15 C2 C1 113.06(13)
O1 C3 C2 115.87(13)
O1 C3 C4 125.00(14)
C2 C3 C4 118.99(13)
C3 C4 C5 120.41(13)
C3 C4 C13 119.79(14)
C13 C4 C5 119.46(13)
O2 C5 C4 121.21(14)
O2 C5 C6 120.19(14)
C6 C5 C4 118.59(13)
C7 C6 C5 118.85(14)
C7 C6 C11 120.45(14)
C11 C6 C5 120.70(14)
C6 C7 H7 120.1
C8 C7 C6 119.81(15)
C8 C7 H7 120.1
C7 C8 H8 120.1
C7 C8 C9 119.83(15)
C9 C8 H8 120.1
C8 C9 H9 119.6
C10 C9 C8 120.73(15)
C10 C9 H9 119.6
C9 C10 H10 120.1
C9 C10 C11 119.87(15)
C11 C10 H10 120.1
C6 C11 C12 121.33(14)
C10 C11 C6 119.30(15)
C10 C11 C12 119.37(14)
O3 C12 C11 120.14(14)
O3 C12 C13 121.52(14)
C11 C12 C13 118.28(13)
C4 C13 C12 119.47(13)
C14 C13 C4 119.67(13)
C14 C13 C12 120.78(13)
O4 C14 C13 122.74(13)
O4 C14 C15 117.74(13)
C15 C14 C13 119.19(13)
C2 C15 C16 112.30(13)
C14 C15 C2 120.69(14)
C14 C15 C16 127.00(13)
N2 C16 C15 107.18(12)
N2 C16 H16 111.2
N2 C16 C17 106.82(12)
C15 C16 H16 111.2
C15 C16 C17 109.09(13)
C17 C16 H16 111.2
C16 C17 H17 108.4
C16 C17 C18 108.34(12)
C16 C17 B1 108.52(12)
C18 C17 H17 108.4
C18 C17 B1 114.62(13)
B1 C17 H17 108.4
C1 C18 C17 109.40(12)
C1 C18 H18A 109.8
C1 C18 H18B 109.8
C17 C18 H18A 109.8
C17 C18 H18B 109.8
H18A C18 H18B 108.2
O5 C19 N1 126.62(15)
O5 C19 N3 127.04(15)
N3 C19 N1 106.31(12)
O6 C20 N2 127.24(14)
O6 C20 N3 126.54(15)
N2 C20 N3 106.21(13)
O1 C27 H27A 109.5
O1 C27 H27B 109.5
O1 C27 H27C 109.5
H27A C27 H27B 109.5
H27A C27 H27C 109.5
H27B C27 H27C 109.5
O4 C28 H28A 109.5
O4 C28 H28B 109.5
O4 C28 H28C 109.5
H28A C28 H28B 109.5
H28A C28 H28C 109.5
H28B C28 H28C 109.5
N3 C29 H29A 109.5
N3 C29 H29B 109.5
N3 C29 H29C 109.5
H29A C29 H29B 109.5
H29A C29 H29C 109.5
H29B C29 H29C 109.5
O7 B1 C17 123.42(14)
O7 B1 O8 114.05(15)
O8 B1 C17 122.48(15)
O7A B1 C17 122.7(8)
O7A B1 O8A 116.6(12)
O8A B1 C17 120.2(8)
B1 O7 C21 106.61(12)
O7 C21 C22 101.77(13)
O7 C21 C23 108.79(16)
O7 C21 C24 106.79(16)
C23 C21 C22 114.94(15)
C24 C21 C22 113.39(15)
C24 C21 C23 110.41(16)
O8 C22 C21 102.31(12)
O8 C22 C25 106.43(14)
O8 C22 C26 108.63(18)
C25 C22 C21 112.84(15)
C26 C22 C21 114.96(17)
C26 C22 C25 110.87(18)
B1 O8 C22 106.79(13)
C21 C23 H23A 109.5
C21 C23 H23B 109.5
C21 C23 H23C 109.5
H23A C23 H23B 109.5
H23A C23 H23C 109.5
H23B C23 H23C 109.5
C21 C24 H24A 109.5
C21 C24 H24B 109.5
C21 C24 H24C 109.5
H24A C24 H24B 109.5
H24A C24 H24C 109.5
H24B C24 H24C 109.5
C22 C25 H25A 109.5
C22 C25 H25B 109.5
C22 C25 H25C 109.5
H25A C25 H25B 109.5
H25A C25 H25C 109.5
H25B C25 H25C 109.5
C22 C26 H26A 109.5
C22 C26 H26B 109.5
C22 C26 H26C 109.5
H26A C26 H26B 109.5
H26A C26 H26C 109.5
H26B C26 H26C 109.5
B1 O7A C21A 102.7(12)
O7A C21A C22A 99.9(14)
O7A C21A C23A 103.7(19)
O7A C21A C24A 107(2)
C23A C21A C22A 119.7(19)
C24A C21A C22A 114(2)
C24A C21A C23A 110(2)
O8A C22A C21A 101.5(14)
O8A C22A C25A 106(2)
O8A C22A C26A 106(2)
C25A C22A C21A 115(2)
C26A C22A C21A 118(2)
C26A C22A C25A 109(2)
B1 O8A C22A 103.5(12)
C21A C23A H23D 109.5
C21A C23A H23E 109.5
C21A C23A H23F 109.5
H23D C23A H23E 109.5
H23D C23A H23F 109.5
H23E C23A H23F 109.5
C21A C24A H24D 109.5
C21A C24A H24E 109.5
C21A C24A H24F 109.5
H24D C24A H24E 109.5
H24D C24A H24F 109.5
H24E C24A H24F 109.5
C22A C25A H25D 109.5
C22A C25A H25E 109.5
C22A C25A H25F 109.5
H25D C25A H25E 109.5
H25D C25A H25F 109.5
H25E C25A H25F 109.5
C22A C26A H26D 109.5
C22A C26A H26E 109.5
C22A C26A H26F 109.5
H26D C26A H26E 109.5
H26D C26A H26F 109.5
H26E C26A H26F 109.5

loop_
_geom_bond_atom_site_label_1
_geom_bond_atom_site_label_2
_geom_bond_distance
O1 C3 1.3674(18)
O1 C27 1.434(2)
O2 C5 1.2193(19)
O3 C12 1.2154(19)
O4 C14 1.3737(18)
O4 C28 1.441(2)
O5 C19 1.2160(19)
O6 C20 1.212(2)
N1 N2 1.4453(17)
N1 C1 1.482(2)
N1 C19 1.387(2)
N2 C16 1.486(2)
N2 C20 1.385(2)
N3 C19 1.374(2)
N3 C20 1.385(2)
N3 C29 1.452(2)
C1 H1 1.0000
C1 C2 1.510(2)
C1 C18 1.534(2)
C2 C3 1.388(2)
C2 C15 1.394(2)
C3 C4 1.408(2)
C4 C5 1.497(2)
C4 C13 1.427(2)
C5 C6 1.478(2)
C6 C7 1.392(2)
C6 C11 1.399(2)
C7 H7 0.9500
C7 C8 1.385(2)
C8 H8 0.9500
C8 C9 1.391(2)
C9 H9 0.9500
C9 C10 1.384(2)
C10 H10 0.9500
C10 C11 1.394(2)
C11 C12 1.487(2)
C12 C13 1.502(2)
C13 C14 1.408(2)
C14 C15 1.393(2)
C15 C16 1.513(2)
C16 H16 1.0000
C16 C17 1.551(2)
C17 H17 1.0000
C17 C18 1.562(2)
C17 B1 1.579(2)
C18 H18A 0.9900
C18 H18B 0.9900
C27 H27A 0.9800
C27 H27B 0.9800
C27 H27C 0.9800
C28 H28A 0.9800
C28 H28B 0.9800
C28 H28C 0.9800
C29 H29A 0.9800
C29 H29B 0.9800
C29 H29C 0.9800
B1 O7 1.362(2)
B1 O8 1.366(2)
B1 O7A 1.359(8)
B1 O8A 1.361(8)
O7 C21 1.472(2)
C21 C22 1.564(2)
C21 C23 1.519(3)
C21 C24 1.516(3)
C22 O8 1.468(2)
C22 C25 1.519(3)
C22 C26 1.515(3)
C23 H23A 0.9800
C23 H23B 0.9800
C23 H23C 0.9800
C24 H24A 0.9800
C24 H24B 0.9800
C24 H24C 0.9800
C25 H25A 0.9800
C25 H25B 0.9800
C25 H25C 0.9800
C26 H26A 0.9800
C26 H26B 0.9800
C26 H26C 0.9800
O7A C21A 1.476(10)
C21A C22A 1.561(10)
C21A C23A 1.522(10)
C21A C24A 1.518(10)
C22A O8A 1.472(10)
C22A C25A 1.519(10)
C22A C26A 1.516(10)
C23A H23D 0.9800
C23A H23E 0.9800
C23A H23F 0.9800
C24A H24D 0.9800
C24A H24E 0.9800
C24A H24F 0.9800
C25A H25D 0.9800
C25A H25E 0.9800
C25A H25F 0.9800
C26A H26D 0.9800
C26A H26E 0.9800
C26A H26F 0.9800

loop_
_geom_torsion_atom_site_label_1
_geom_torsion_atom_site_label_2
_geom_torsion_atom_site_label_3
_geom_torsion_atom_site_label_4
_geom_torsion
O1 C3 C4 C5 7.1(2)
O1 C3 C4 C13 -179.64(14)
O2 C5 C6 C7 -9.0(2)
O2 C5 C6 C11 171.92(15)
O3 C12 C13 C4 -169.41(15)
O3 C12 C13 C14 7.3(2)
O4 C14 C15 C2 173.96(13)
O4 C14 C15 C16 -7.0(2)
N1 N2 C16 C15 -56.03(15)
N1 N2 C16 C17 60.78(15)
N1 N2 C20 O6 174.98(15)
N1 N2 C20 N3 -5.73(16)
N1 C1 C2 C3 125.40(16)
N1 C1 C2 C15 -56.24(16)
N1 C1 C18 C17 59.14(15)
N2 N1 C1 C2 55.80(15)
N2 N1 C1 C18 -60.96(15)
N2 N1 C19 O5 -173.81(15)
N2 N1 C19 N3 8.03(16)
N2 C16 C17 C18 -58.54(15)
N2 C16 C17 B1 176.43(12)
C1 N1 N2 C16 -0.01(16)
C1 N1 N2 C20 -134.98(13)
C1 N1 C19 O5 -44.5(2)
C1 N1 C19 N3 137.34(13)
C1 C2 C3 O1 2.2(2)
C1 C2 C3 C4 178.14(14)
C1 C2 C15 C14 179.00(14)
C1 C2 C15 C16 -0.13(18)
C2 C1 C18 C17 -56.33(17)
C2 C3 C4 C5 -168.46(14)
C2 C3 C4 C13 4.8(2)
C2 C15 C16 N2 56.38(17)
C2 C15 C16 C17 -58.93(16)
C3 C2 C15 C14 -2.6(2)
C3 C2 C15 C16 178.32(14)
C3 C4 C5 O2 11.3(2)
C3 C4 C5 C6 -170.17(14)
C3 C4 C13 C12 169.74(14)
C3 C4 C13 C14 -7.0(2)
C4 C5 C6 C7 172.53(14)
C4 C5 C6 C11 -6.6(2)
C4 C13 C14 O4 -168.89(13)
C4 C13 C14 C15 4.4(2)
C5 C4 C13 C12 -16.9(2)
C5 C4 C13 C14 166.34(14)
C5 C6 C7 C8 -178.08(14)
C5 C6 C11 C10 177.91(14)
C5 C6 C11 C12 -2.6(2)
C6 C7 C8 C9 0.0(2)
C6 C11 C12 O3 179.40(15)
C6 C11 C12 C13 2.3(2)
C7 C6 C11 C10 -1.2(2)
C7 C6 C11 C12 178.29(14)
C7 C8 C9 C10 -0.8(3)
C8 C9 C10 C11 0.6(3)
C9 C10 C11 C6 0.4(2)
C9 C10 C11 C12 -179.15(15)
C10 C11 C12 O3 -1.1(2)
C10 C11 C12 C13 -178.21(14)
C11 C6 C7 C8 1.0(2)
C11 C12 C13 C4 7.7(2)
C11 C12 C13 C14 -175.62(14)
C12 C13 C14 O4 14.4(2)
C12 C13 C14 C15 -172.33(14)
C13 C4 C5 O2 -162.00(15)
C13 C4 C5 C6 16.5(2)
C13 C14 C15 C2 0.3(2)
C13 C14 C15 C16 179.33(14)
C14 C15 C16 N2 -122.68(16)
C14 C15 C16 C17 122.01(16)
C15 C2 C3 O1 -176.02(14)
C15 C2 C3 C4 -0.1(2)
C15 C16 C17 C18 57.00(16)
C15 C16 C17 B1 -68.03(15)
C16 N2 C20 O6 44.8(2)
C16 N2 C20 N3 -135.92(13)
C16 C17 C18 C1 -0.31(17)
C16 C17 B1 O7 100.99(18)
C16 C17 B1 O8 -76.33(18)
C16 C17 B1 O7A 137.1(14)
C16 C17 B1 O8A -34.2(14)
C17 B1 O7 C21 -165.20(14)
C17 B1 O8 C22 -175.11(14)
C17 B1 O7A C21A 168.2(10)
C17 B1 O8A C22A 166.1(12)
C18 C1 C2 C3 -119.37(17)
C18 C1 C2 C15 59.00(17)
C18 C17 B1 O7 -20.3(2)
C18 C17 B1 O8 162.43(14)
C18 C17 B1 O7A 15.9(15)
C18 C17 B1 O8A -155.5(14)
C19 N1 N2 C16 133.55(13)
C19 N1 N2 C20 -1.42(16)
C19 N1 C1 C2 -71.42(16)
C19 N1 C1 C18 171.82(13)
C19 N3 C20 O6 -169.48(15)
C19 N3 C20 N2 11.22(17)
C20 N2 C16 C15 72.15(17)
C20 N2 C16 C17 -171.04(13)
C20 N3 C19 O5 169.75(16)
C20 N3 C19 N1 -12.11(17)
C27 O1 C3 C2 -117.66(16)
C27 O1 C3 C4 66.7(2)
C28 O4 C14 C13 -99.69(17)
C28 O4 C14 C15 86.93(17)
C29 N3 C19 O5 -6.5(3)
C29 N3 C19 N1 171.65(14)
C29 N3 C20 O6 6.8(3)
C29 N3 C20 N2 -172.53(14)
B1 C17 C18 C1 121.03(14)
B1 O7 C21 C22 -24.93(16)
B1 O7 C21 C23 -146.66(14)
B1 O7 C21 C24 94.18(17)
B1 O7A C21A C22A 35(2)
B1 O7A C21A C23A -89(2)
B1 O7A C21A C24A 154(2)
O7 B1 O8 C22 7.34(19)
O7 C21 C22 O8 28.32(16)
O7 C21 C22 C25 -85.64(17)
O7 C21 C22 C26 145.86(19)
C21 C22 O8 B1 -22.23(17)
O8 B1 O7 C21 12.33(19)
C23 C21 C22 O8 145.70(16)
C23 C21 C22 C25 31.7(2)
C23 C21 C22 C26 -96.8(2)
C24 C21 C22 O8 -85.98(19)
C24 C21 C22 C25 160.06(18)
C24 C21 C22 C26 31.6(3)
C25 C22 O8 B1 96.36(16)
C26 C22 O8 B1 -144.20(16)
O7A B1 O8A C22A -6(2)
O7A C21A C22A O8A -38(2)
O7A C21A C22A C25A -152(3)
O7A C21A C22A C26A 76(3)
C21A C22A O8A B1 27(2)
O8A B1 O7A C21A -20(2)
C23A C21A C22A O8A 74(3)
C23A C21A C22A C25A -40(4)
C23A C21A C22A C26A -172(3)
C24A C21A C22A O8A -152(3)
C24A C21A C22A C25A 94(4)
C24A C21A C22A C26A -38(4)
C25A C22A O8A B1 148(3)
C26A C22A O8A B1 -96(3)
